data_4334518
loop_
_publ_author_name
'Tatiana R. Amarante'
'Patr\'icia Neves'
'Anabela A. Valente'
'Filipe A. Almeida Paz'
'Andrew N. Fitch'
'Martyn Pillinger'
'Isabel S. Gon\,calves'

_publ_contact_author_address
; Department of Chemistry
  University of Aveiro
  CICECO
  3810-193
  Aveiro
  Portugal
;
_publ_contact_author_email igoncalves@dq.ua.pt
_publ_contact_author_fax '+351 234 370084'
_publ_contact_author_name 'Professor Isabel Goncalves'
_publ_contact_author_phone '+351 234 378190'
_publ_section_title
;
 Hydrothermal Synthesis, Crystal Structure, and Catalytic Potential of a
 One-Dimensional Molybdenum Oxide/Bipyridinedicarboxylate Hybrid
;
_journal_name_full 'Inorganic Chemistry'
_journal_page_first 4618
_journal_page_last 4628
_journal_paper_doi 10.1021/ic400248m
_journal_volume 52
_journal_year 2013
_chemical_formula_moiety '(C2 H8 N), C12 H7 Mo N2 O7, H2 O '
_chemical_formula_sum 'C14 H17 Mo N3 O8'
_chemical_formula_weight 451.25
_chemical_name_systematic
; 
 ?
;
_space_group_IT_number 7
_symmetry_cell_setting monoclinic
_symmetry_space_group_name_Hall 'P -2yc'
_symmetry_space_group_name_H-M 'P 1 c 1'
_atom_sites_solution_hydrogens geom
_audit_creation_date '23 December 2012'
_audit_creation_method 'Manual editing plus fullprof.2k'
_cell_angle_alpha 90.00000
_cell_angle_beta 100.5825(4)
_cell_angle_gamma 90.00000
_cell_formula_units_Z 2
_cell_length_a 8.40330(4)
_cell_length_b 13.69246(6)
_cell_length_c 7.24076(2)
_cell_measurement_temperature 100
_cell_volume 818.965(6)
_computing_molecular_graphics 'Crystal Impact Diamond 3.1f'
_computing_structure_refinement FULLPROF
_computing_structure_solution eXpo2004
_diffrn_ambient_temperature 100
_diffrn_measurement_device_type 'Si (111) crystal analyzer'
_diffrn_measurement_method Debye-Scherrer
_diffrn_radiation_monochromator none
_diffrn_radiation_type Synchrotron
_diffrn_radiation_wavelength 0.39981
_diffrn_source Synchrotron
_exptl_crystal_colour White
_exptl_crystal_density_diffrn 1.830
_exptl_crystal_description Powder
_pd_instr_location
; 
High-resolution powder diffractometer instrument belonging to the 
ID31 beam line (insertion device source) at the 
European Synchrotron Radiation Facility (ESRF), Grenoble, France.
;
_pd_meas_2theta_range_inc 0.002000
_pd_meas_2theta_range_max 30.00000
_pd_meas_2theta_range_min 1.01200
_pd_meas_number_of_points 14495
_pd_meas_scan_method cont
_pd_proc_2theta_range_inc 0.002000
_pd_proc_2theta_range_max 29.9980
_pd_proc_2theta_range_min 1.0100
_pd_proc_ls_background_function 'Fixed Points'
_pd_proc_ls_pref_orient_corr
; 
 ?
;
_pd_proc_ls_profile_function 'TCH Pseudo-Voigt'
_pd_proc_ls_prof_R_factor 8.8588
_pd_proc_ls_prof_wR_expected 4.9813
_pd_proc_ls_prof_wR_factor 12.6221
_pd_proc_wavelength 0.399810
_pd_spec_mounting
; 
 Hilgenberg borosilicate glass capillary 
 (ca. 0.9 mm of diameter)
;
_pd_spec_mount_mode Transmission
_pd_spec_shape Capillary
_refine_ls_hydrogen_treatment mixed
_refine_ls_number_parameters 137
_refine_ls_number_reflns 1904
_refine_ls_number_restraints 11
_refine_ls_R_I_factor 9.3191
_cod_data_source_file ic400248m_si_002.cif
_cod_data_source_block 1
_cod_database_code 4334518
_pd_proc_ls_prof_cr_factor 22.2579
_pd_proc_ls_prof_cwr_factor 23.5029
_pd_proc_ls_prof_cwr_expected 9.2754
_pd_proc_ls_prof_chi2 6.4206
_pd_proc_ls_prof_echi2 7.0505

loop_
_symmetry_equiv_pos_as_xyz
x,y,z
x,-y,z+1/2

loop_
_atom_site_label
_atom_site_fract_x
_atom_site_fract_y
_atom_site_fract_z
_atom_site_U_iso_or_equiv
_atom_site_occupancy
_atom_site_adp_type
_atom_site_type_symbol
MO1 1.0335(17) 0.0017(3) 0.8329(15) 0.01267 1.00000 Uiso Mo
O1 0.992(2) 0.0163(14) 1.0867(16) 0.01267 1.00000 Uiso O
O2 1.146(3) -0.1014(16) 0.888(4) 0.01267 1.00000 Uiso O
O3 1.170(3) 0.0909(17) 0.847(4) 0.01267 1.00000 Uiso O
O1W 0.327(3) 0.5365(16) 0.384(4) 0.01267 1.00000 Uiso O
N3 0.095(4) 0.381(3) 0.379(6) 0.01267 1.00000 Uiso N
H3A 0.13(3) 0.438(18) 0.43(4) 0.01900 1.00000 Uiso H
H3B -0.01(3) 0.37(2) 0.39(4) 0.01900 1.00000 Uiso H
C13 0.095(4) 0.378(3) 0.184(6) 0.01267 1.00000 Uiso C
H13A 0.07(3) 0.311(15) 0.14(4) 0.01900 1.00000 Uiso H
H13B 0.20(3) 0.397(17) 0.16(4) 0.01900 1.00000 Uiso H
H13C 0.01(3) 0.422(15) 0.12(5) 0.01900 1.00000 Uiso H
C14 0.197(5) 0.307(3) 0.486(6) 0.01267 1.00000 Uiso C
H14C 0.31(3) 0.325(17) 0.50(3) 0.01900 1.00000 Uiso H
H14B 0.17(3) 0.301(19) 0.61(3) 0.01900 1.00000 Uiso H
H14A 0.18(3) 0.243(19) 0.42(4) 0.01900 1.00000 Uiso H
N1 0.784(4) -0.0657(18) 0.808(4) 0.01267 1.00000 Uiso N
N2 0.822(4) 0.125(2) 0.785(4) 0.01267 1.00000 Uiso N
C1 0.773(5) -0.164(3) 0.805(6) 0.01267 1.00000 Uiso C
H1 0.87(4) -0.199(20) 0.82(4) 0.01900 1.00000 Uiso H
C2 0.624(5) -0.2142(8) 0.773(6) 0.01267 1.00000 Uiso C
C3 0.484(4) -0.157(3) 0.730(6) 0.01267 1.00000 Uiso C
H3 0.38(3) -0.188(18) 0.70(4) 0.01900 1.00000 Uiso H
C4 0.495(5) -0.056(2) 0.728(5) 0.01267 1.00000 Uiso C
H4 0.40(2) -0.018(18) 0.70(3) 0.01900 1.00000 Uiso H
C5 0.647(4) -0.012(3) 0.769(4) 0.01267 1.00000 Uiso C
C6 0.668(5) 0.096(2) 0.769(5) 0.01267 1.00000 Uiso C
C7 0.541(5) 0.162(3) 0.761(6) 0.01267 1.00000 Uiso C
H7 0.43(3) 0.141(20) 0.76(4) 0.01900 1.00000 Uiso H
C8 0.576(5) 0.261(3) 0.765(6) 0.01267 1.00000 Uiso C
H8 0.49(3) 0.308(13) 0.76(3) 0.01900 1.00000 Uiso H
C9 0.733(5) 0.2934(10) 0.776(5) 0.01267 1.00000 Uiso C
C10 0.856(5) 0.222(3) 0.789(6) 0.01267 1.00000 Uiso C
H10 0.96(3) 0.241(14) 0.80(4) 0.01900 1.00000 Uiso H
C11 0.6027(10) -0.3217(6) 0.767(5) 0.01267 1.00000 Uiso C
C12 0.7708(16) 0.3980(6) 0.755(5) 0.01267 1.00000 Uiso C
O4 0.4651(10) -0.3654(11) 0.729(3) 0.01267 1.00000 Uiso O
O5 0.7363(10) -0.3667(12) 0.810(3) 0.01267 1.00000 Uiso O
O6 0.6601(16) 0.4576(12) 0.772(4) 0.01267 1.00000 Uiso O
H6 0.70(2) 0.517(17) 0.79(4) 0.01900 1.00000 Uiso H
O7 0.9145(12) 0.4229(14) 0.744(4) 0.01267 1.00000 Uiso O

loop_
_atom_type_symbol
_atom_type_scat_Cromer_Mann_a1
_atom_type_scat_Cromer_Mann_b1
_atom_type_scat_Cromer_Mann_a2
_atom_type_scat_Cromer_Mann_b2
_atom_type_scat_Cromer_Mann_a3
_atom_type_scat_Cromer_Mann_b3
_atom_type_scat_Cromer_Mann_a4
_atom_type_scat_Cromer_Mann_b4
_atom_type_scat_Cromer_Mann_c
_atom_type_scat_dispersion_real
_atom_type_scat_dispersion_imag
_atom_type_scat_source
MO 3.70250 0.27720 17.23560 1.09580 12.88760 11.00400 3.74290 61.65840 4.38750 -1.41600 3.10300 International_Tables_for_Crystallography_Vol.C(1991)_Tables_6.1.1.4_and_6.1.1.5
O 3.04850 13.27710 2.28680 5.70110 1.54630 0.32390 0.86700 32.90890 0.25080 0.00300 0.00400 International_Tables_for_Crystallography_Vol.C(1991)_Tables_6.1.1.4_and_6.1.1.5
N 12.21260 0.00570 3.13220 9.89330 2.01250 28.99750 1.16630 0.58260 -11.52900 0.00100 0.00200 International_Tables_for_Crystallography_Vol.C(1991)_Tables_6.1.1.4_and_6.1.1.5
H 0.49300 10.51090 0.32291 26.12570 0.14019 3.14236 0.04081 57.79970 0.00304 0.00000 0.00000 International_Tables_for_Crystallography_Vol.C(1991)_Tables_6.1.1.4_and_6.1.1.5
C 2.31000 20.84390 1.02000 10.20750 1.58860 0.56870 0.86500 51.65120 0.21560 0.00000 0.00100 International_Tables_for_Crystallography_Vol.C(1991)_Tables_6.1.1.4_and_6.1.1.5

loop_
_geom_angle_atom_site_label_1
_geom_angle_atom_site_label_2
_geom_angle_atom_site_label_3
_geom_angle
_geom_angle_site_symmetry_1
_geom_angle_site_symmetry_3
_geom_angle_publ_flag
O1 Mo1 O2 93.0(12) . . yes
O1 Mo1 O3 96.2(12) . . yes
O1 Mo1 N1 78.1(10) . . yes
O1 Mo1 N2 79.0(9) . . yes
O1 Mo1 O1 158.6(11) . 2_554 yes
O2 Mo1 O3 104.3(14) . . yes
O2 Mo1 N1 98.4(11) . . yes
O2 Mo1 N2 165.5(13) . . yes
O1 Mo1 O2 96.8(12) 2_554 . yes
O3 Mo1 N1 156.9(12) . . yes
O3 Mo1 N2 88.7(11) . . yes
O1 Mo1 O3 99.8(13) 2_554 . yes
N1 Mo1 N2 68.3(11) . . yes
O1 Mo1 N1 81.7(10) 2_554 . yes
O1 Mo1 N2 87.1(10) 2_554 . yes
Mo1 O1 Mo1 154.4(12) . 2_555 yes
C12 O6 H6 110(11) . . no
Mo1 N1 C5 122(2) . . no
C1 N1 C5 119(3) . . no
Mo1 N1 C1 118(3) . . no
Mo1 N2 C6 119(2) . . no
Mo1 N2 C10 122(3) . . no
C6 N2 C10 119(3) . . no
C13 N3 C14 114(3) . . no
C13 N3 H3B 105(17) . . no
C13 N3 H3A 112(16) . . no
H3A N3 H3B 111.00 . . no
C14 N3 H3B 109(18) . . no
C14 N3 H3A 106(16) . . no
N1 C1 C2 123(4) . . no
C1 C2 C3 117(2) . . no
C3 C2 C11 117(3) . . no
C1 C2 C11 126(3) . . no
C2 C3 C4 120(3) . . no
C3 C4 C5 119(3) . . no
N1 C5 C4 121(3) . . no
N1 C5 C6 116(3) . . no
C4 C5 C6 122(3) . . no
N2 C6 C7 122(3) . . no
C5 C6 C7 124(4) . . no
N2 C6 C5 114(3) . . no
C6 C7 C8 118(4) . . no
C7 C8 C9 121(4) . . no
C8 C9 C10 118(3) . . no
C10 C9 C12 121(3) . . no
C8 C9 C12 122(3) . . no
N2 C10 C9 122(4) . . no
O5 C11 C2 112(2) . . no
O4 C11 C2 125(2) . . no
O4 C11 O5 123.2(11) . . no
O6 C12 O7 124.0(13) . . no
O7 C12 C9 119(2) . . no
O6 C12 C9 116(2) . . no
C2 C1 H1 119(19) . . no
N1 C1 H1 118(19) . . no
C2 C3 H3 120(18) . . no
C4 C3 H3 120(17) . . no
C3 C4 H4 120(13) . . no
C5 C4 H4 121(13) . . no
C8 C7 H7 120(18) . . no
C6 C7 H7 122(18) . . no
C7 C8 H8 120(15) . . no
C9 C8 H8 119(15) . . no
C9 C10 H10 120(12) . . no
N2 C10 H10 119(12) . . no
N3 C13 H13A 108(18) . . no
N3 C13 H13B 110(18) . . no
N3 C13 H13C 109.00 . . no
H13A C13 H13B 110.00 . . no
H13A C13 H13C 109.00 . . no
H13B C13 H13C 111.00 . . no
N3 C14 H14A 110(17) . . no
N3 C14 H14B 110(16) . . no
N3 C14 H14C 110(13) . . no
H14A C14 H14B 109.00 . . no
H14A C14 H14C 109.00 . . no
H14B C14 H14C 109.00 . . no

loop_
_geom_bond_atom_site_label_1
_geom_bond_atom_site_label_2
_geom_bond_distance
_geom_bond_site_symmetry_2
_geom_bond_publ_flag
Mo1 O1 1.943(17) . yes
Mo1 O2 1.71(2) . yes
Mo1 O3 1.67(3) . yes
Mo1 N1 2.27(4) . yes
Mo1 N2 2.43(3) . yes
Mo1 O1 1.770(16) 2_554 yes
O4 C11 1.286(17) . no
O5 C11 1.268(18) . no
O6 C12 1.26(2) . no
O7 C12 1.271(19) . no
O6 H6 0.9(2) . no
N1 C5 1.35(5) . no
N1 C1 1.35(5) . no
N2 C10 1.36(5) . no
N2 C6 1.34(5) . no
N3 C13 1.41(6) . no
N3 C14 1.46(6) . no
N3 H3B 0.9(3) . no
N3 H3A 0.9(3) . no
C1 C2 1.41(6) . no
C2 C3 1.40(5) . no
C2 C11 1.483(15) . no
C3 C4 1.39(5) . no
C4 C5 1.39(5) . no
C5 C6 1.49(5) . no
C6 C7 1.39(6) . no
C7 C8 1.39(6) . no
C8 C9 1.38(6) . no
C9 C12 1.481(19) . no
C9 C10 1.41(5) . no
C1 H1 0.9(3) . no
C3 H3 1.0(2) . no
C4 H4 0.9(2) . no
C7 H7 1.0(3) . no
C8 H8 1.0(2) . no
C10 H10 0.9(3) . no
C13 H13A 1.0(2) . no
C13 H13B 1.0(3) . no
C13 H13C 1.0(2) . no
C14 H14A 1.0(2) . no
C14 H14B 1.0(2) . no
C14 H14C 1.0(3) . no

loop_
_geom_hbond_atom_site_label_D
_geom_hbond_atom_site_label_H
_geom_hbond_atom_site_label_A
_geom_hbond_distance_DH
_geom_hbond_distance_DA
_geom_hbond_angle_DHA
_geom_hbond_site_symmetry_A
N3 H3A O1W 0.9(3) 2.88(4) 132 .
N3 H3B O5 0.9(3) 2.97(4) 158 2_454
O6 H6 O5 0.9(2) 2.49(2) 169 1_565
C7 H7 O3 1.0(3) 3.43(5) 165 1_455
C13 H13B O1W 1.0(3) 3.38(5) 139 2_564
C13 H13B O4 1.0(3) 3.07(4) 145 2_554
C13 H13C O7 1.0(2) 3.19(4) 127 2_464
C14 H14A O2 1.0(2) 2.92(5) 158 2_454

loop_
_geom_torsion_atom_site_label_1
_geom_torsion_atom_site_label_2
_geom_torsion_atom_site_label_3
_geom_torsion_atom_site_label_4
_geom_torsion
_geom_torsion_site_symmetry_1
_geom_torsion_site_symmetry_3
_geom_torsion_site_symmetry_4
_geom_torsion_publ_flag
O2 Mo1 O1 Mo1 23(3) . . 2_555 no
O3 Mo1 O1 Mo1 -82(3) . . 2_555 no
N1 Mo1 O1 Mo1 121(3) . . 2_555 no
N2 Mo1 O1 Mo1 -169(3) . . 2_555 no
O1 Mo1 O1 Mo1 140(3) 2_554 . 2_555 no
O1 Mo1 N1 C1 -103(3) . . . no
O1 Mo1 N1 C5 87(2) . . . no
O2 Mo1 N1 C1 -12(3) . . . no
O2 Mo1 N1 C5 178(2) . . . no
O3 Mo1 N1 C1 180(4) . . . no
O3 Mo1 N1 C5 10(5) . . . no
N2 Mo1 N1 C1 174(3) . . . no
N2 Mo1 N1 C5 4(2) . . . no
O1 Mo1 N1 C1 84(3) 2_554 . . no
O1 Mo1 N1 C5 -86(2) 2_554 . . no
O1 Mo1 N2 C6 -81(3) . . . no
O1 Mo1 N2 C10 94(3) . . . no
O3 Mo1 N2 C6 -178(3) . . . no
O3 Mo1 N2 C10 -3(3) . . . no
N1 Mo1 N2 C6 0(2) . . . no
N1 Mo1 N2 C10 175(3) . . . no
O1 Mo1 N2 C6 83(3) 2_554 . . no
O1 Mo1 N2 C10 -103(3) 2_554 . . no
O1 Mo1 O1 Mo1 152(2) . 2_554 2_554 no
O2 Mo1 O1 Mo1 -92(3) . 2_554 2_554 no
O3 Mo1 O1 Mo1 14(3) . 2_554 2_554 no
N1 Mo1 O1 Mo1 171(3) . 2_554 2_554 no
N2 Mo1 O1 Mo1 102(3) . 2_554 2_554 no
Mo1 N1 C1 C2 -174(3) . . . no
C5 N1 C1 C2 -4(6) . . . no
Mo1 N1 C5 C4 171(2) . . . no
Mo1 N1 C5 C6 -8(4) . . . no
C1 N1 C5 C4 1(5) . . . no
C1 N1 C5 C6 -178(3) . . . no
Mo1 N2 C6 C5 -4(4) . . . no
Mo1 N2 C6 C7 173(3) . . . no
C10 N2 C6 C5 -179(3) . . . no
C10 N2 C6 C7 -2(5) . . . no
Mo1 N2 C10 C9 -175(3) . . . no
C6 N2 C10 C9 0(6) . . . no
N1 C1 C2 C3 5(6) . . . no
N1 C1 C2 C11 180(4) . . . no
C1 C2 C3 C4 -3(6) . . . no
C11 C2 C3 C4 -178(4) . . . no
C1 C2 C11 O4 -177(4) . . . no
C1 C2 C11 O5 6(6) . . . no
C3 C2 C11 O4 -2(6) . . . no
C3 C2 C11 O5 -179(3) . . . no
C2 C3 C4 C5 0(6) . . . no
C3 C4 C5 N1 1(5) . . . no
C3 C4 C5 C6 180(3) . . . no
N1 C5 C6 N2 8(4) . . . no
N1 C5 C6 C7 -170(3) . . . no
C4 C5 C6 N2 -171(3) . . . no
C4 C5 C6 C7 12(5) . . . no
N2 C6 C7 C8 2(6) . . . no
C5 C6 C7 C8 179(4) . . . no
C6 C7 C8 C9 0(6) . . . no
C7 C8 C9 C10 -2(6) . . . no
C7 C8 C9 C12 172(4) . . . no
C8 C9 C10 N2 2(6) . . . no
C12 C9 C10 N2 -172(3) . . . no
C8 C9 C12 O6 17(5) . . . no
C8 C9 C12 O7 -172(4) . . . no
C10 C9 C12 O6 -170(3) . . . no
C10 C9 C12 O7 2(5) . . . no
